data_4517800
loop_
_publ_author_name
'Morad, Viktoriia'
'Yakunin, Sergii'
'Kovalenko, Maksym V.'

_publ_section_title
;
 Supramolecular Approach for Fine-Tuning of the Bright Luminescence from
 Zero-Dimensional Antimony(III) Halides
;
_journal_name_full 'ACS Materials Letters'
_journal_page_first 845
_journal_page_last 852
_journal_paper_doi 10.1021/acsmaterialslett.0c00174
_journal_year 2020
_chemical_formula_moiety '2(Cs), Cl5 Sb, 2(C12 H24 O6), C3 H7 N1 O1'
_chemical_formula_sum 'C27 H55 Cl5 Cs2 N O13 Sb'
_chemical_formula_weight 1166.54
_space_group_crystal_system monoclinic
_space_group_IT_number 14
_space_group_name_Hall '-P 2ybc'
_space_group_name_H-M_alt 'P 1 21/c 1'
_atom_sites_solution_hydrogens geom
_atom_sites_solution_primary dual
_audit_creation_date 2020-05-27
_audit_creation_method
;
Olex2 1.3
(compiled 2020.02.04 svn.rd84adfe8 for OlexSys, GUI svn.r6032)
;
_cell_angle_alpha 90
_cell_angle_beta 98.4941(15)
_cell_angle_gamma 90
_cell_formula_units_Z 4
_cell_length_a 21.1006(3)
_cell_length_b 8.53683(13)
_cell_length_c 24.3975(4)
_cell_measurement_reflns_used 15557
_cell_measurement_temperature 230.0(2)
_cell_measurement_theta_max 27.3790
_cell_measurement_theta_min 1.9630
_cell_volume 4346.57(12)
_computing_cell_refinement 'CrysAlisPro 1.171.39.23a (Rigaku OD, 2015)'
_computing_data_collection 'CrysAlisPro 1.171.39.23a (Rigaku OD, 2015)'
_computing_data_reduction 'CrysAlisPro 1.171.39.23a (Rigaku OD, 2015)'
_computing_molecular_graphics OLEX2
_computing_publication_material OLEX2
_computing_structure_refinement 'SHELXL-97 (Sheldrick, 2008)'
_computing_structure_solution 'SHELXS-97 (Sheldrick, 2008)'
_diffrn_ambient_environment N~2~
_diffrn_ambient_temperature 230.0(2)
_diffrn_detector 'CCD plate'
_diffrn_detector_area_resol_mean 16.0839
_diffrn_detector_type Sapphire3
_diffrn_measured_fraction_theta_full 1.000
_diffrn_measured_fraction_theta_max 1.000
_diffrn_measurement_details
;
List of Runs (angles in degrees, time in seconds):

  # Type    Start    End  Width  t~exp~   \w     \q     \k     \f   Frames
--------------------------------------------------------------------------
  1  \w    -33.00  -3.00   1.00  125.00    --  -24.99 -38.00 120.00   30
  2  \w    -94.00   4.00   1.00  125.00    --  -24.99 -77.00   0.00   98
  3  \w     -5.00  43.00   1.00  125.00    --  -24.99  57.00   0.00   48
  4  \w    -79.00   4.00   1.00  125.00    --  -24.99 -77.00 120.00   83
  5  \w    -94.00   4.00   1.00  125.00    --  -24.99 -77.00-120.00   98
  6  \w    -71.00 -39.00   1.00  125.00    --  -24.99 -38.00 120.00   32
  7  \w    -45.00  48.00   1.00  125.00    --   25.46 -38.00  90.00   93
  8  \w     28.00  85.00   1.00  125.00    --   25.46-133.00 -92.03   57
  9  \w    -25.00  65.00   1.00  125.00    --   25.46 -99.00 -30.00   90
 10  \w    -38.00  76.00   1.00  125.00    --   25.46   0.00 150.00  114
 11  \w      1.00  85.00   1.00  125.00    --   25.46-132.00 126.04   84
;
_diffrn_measurement_device 'four-circle diffractometer'
_diffrn_measurement_device_type 'Xcalibur, Sapphire3'
_diffrn_measurement_method '\w scans'
_diffrn_orient_matrix_type 'CrysAlisPro convention (1999,Acta A55,543-557)'
_diffrn_orient_matrix_UB_11 0.0339061000
_diffrn_orient_matrix_UB_12 0.0054941000
_diffrn_orient_matrix_UB_13 0.0036547000
_diffrn_orient_matrix_UB_21 -0.0010692000
_diffrn_orient_matrix_UB_22 0.0596823000
_diffrn_orient_matrix_UB_23 0.0200741000
_diffrn_orient_matrix_UB_31 0.0021360000
_diffrn_orient_matrix_UB_32 -0.0575286000
_diffrn_orient_matrix_UB_33 0.0211630000
_diffrn_radiation_monochromator graphite
_diffrn_radiation_probe x-ray
_diffrn_radiation_type 'Mo K\a'
_diffrn_radiation_wavelength 0.71073
_diffrn_radiation_xray_symbol K-L~3~
_diffrn_reflns_av_R_equivalents 0.0839
_diffrn_reflns_av_unetI/netI 0.0571
_diffrn_reflns_Laue_measured_fraction_full 1.000
_diffrn_reflns_Laue_measured_fraction_max 1.000
_diffrn_reflns_limit_h_max 29
_diffrn_reflns_limit_h_min -29
_diffrn_reflns_limit_k_max 11
_diffrn_reflns_limit_k_min -11
_diffrn_reflns_limit_l_max 33
_diffrn_reflns_limit_l_min -33
_diffrn_reflns_number 83623
_diffrn_reflns_point_group_measured_fraction_full 1.000
_diffrn_reflns_point_group_measured_fraction_max 1.000
_diffrn_reflns_theta_full 25.242
_diffrn_reflns_theta_max 29.575
_diffrn_reflns_theta_min 1.821
_diffrn_source 'fine-focus sealed X-ray tube'
_diffrn_source_type 'Enhance (Mo) X-ray Source'
_diffrn_standards_number 0
_exptl_absorpt_coefficient_mu 2.646
_exptl_absorpt_correction_T_max 0.84511
_exptl_absorpt_correction_T_min 0.84360
_exptl_absorpt_correction_type multi-scan
_exptl_absorpt_process_details
;
CrysAlisPro 1.171.40.67a (Rigaku Oxford Diffraction, 2019)
Spherical absorption correction
 using equivalent radius and absorption coefficient.
Empirical absorption correction using spherical harmonics,
 implemented in SCALE3 ABSPACK scaling algorithm.
;
_exptl_crystal_colour 'clear light colourless'
_exptl_crystal_colour_lustre clear
_exptl_crystal_colour_modifier light
_exptl_crystal_colour_primary colourless
_exptl_crystal_density_diffrn 1.783
_exptl_crystal_description plate
_exptl_crystal_F_000 2296
_exptl_crystal_size_max 0.12
_exptl_crystal_size_mid 0.092
_exptl_crystal_size_min 0.01
_exptl_crystal_size_rad 0.043
_refine_diff_density_max 0.487
_refine_diff_density_min -0.529
_refine_diff_density_rms 0.113
_refine_ls_extinction_method none
_refine_ls_goodness_of_fit_ref 0.995
_refine_ls_hydrogen_treatment constr
_refine_ls_matrix_type full
_refine_ls_number_parameters 631
_refine_ls_number_reflns 12187
_refine_ls_number_restraints 616
_refine_ls_restrained_S_all 0.985
_refine_ls_R_factor_all 0.0690
_refine_ls_R_factor_gt 0.0376
_refine_ls_shift/su_max 0.002
_refine_ls_shift/su_mean 0.000
_refine_ls_structure_factor_coef Fsqd
_refine_ls_weighting_details 'w=1/[\s^2^(Fo^2^)+(0.0147P)^2^] where P=(Fo^2^+2Fc^2^)/3'
_refine_ls_weighting_scheme calc
_refine_ls_wR_factor_gt 0.0519
_refine_ls_wR_factor_ref 0.0587
_reflns_Friedel_coverage 0.000
_reflns_number_gt 8574
_reflns_number_total 12187
_reflns_threshold_expression 'I > 2\s(I)'
_cod_data_source_file 1998078.cif
_cod_data_source_block 1
_cod_depositor_comments 'Adding full bibliography for 4517797--4517805.cif.'
_cod_database_code 4517800
_shelx_shelxl_version_number 2018/3
_chemical_oxdiff_formula 'C24 O12 H48 Cs2 Sb Cl5'
_shelx_space_group_comment
;
The symmetry employed for this shelxl refinement is uniquely defined
by the following loop, which should always be used as a source of
symmetry information in preference to the above space-group names.
They are only intended as comments.
;
_shelx_estimated_absorpt_t_max 0.974
_shelx_estimated_absorpt_t_min 0.742
_reflns_odcompleteness_completeness 99.96
_reflns_odcompleteness_iscentric 1
_reflns_odcompleteness_theta 30.44
_olex2_refinement_description
;
1. Fixed Uiso
 At 1.2 times of:
  All C(H) groups, All C(H,H) groups
 At 1.5 times of:
  All C(H,H,H) groups
2. Restrained distances
 O12-C22 \\sim O12A-C22A \\sim O12-C23 \\sim O12A-C23A \\sim O7-C24 \\sim
O7A-C24A \\sim O7-C13 \\sim O7A-
 C13A \\sim O8-C25 \\sim O8A-C14A \\sim O8-C26 \\sim O8A-C15A \\sim O9-C27
\\sim O9A-C16A \\sim O9-C17 ~
 O9A-C17A \\sim O10-C18 \\sim O10A-C18A \\sim O11-C20 \\sim O11A-C20A
 with sigma of 0.02
 N1A-C1B \\sim N1-C15 \\sim N1-C16 \\sim N1A-C1A
 with sigma of 0.02
 O13-C14 \\sim O13A-C28
 with sigma of 0.02
 C19-C20 \\sim C19A-C20A \\sim C22A-C21A \\sim C22-C21 \\sim C24A-C23A \\sim
C24-C23 \\sim C25-C13 ~
 C14A-C13A \\sim C16A-C15A \\sim C27-C26 \\sim C18-C17 \\sim C18A-C17A
 with sigma of 0.02
 N1-C14 \\sim N1A-C28
 with sigma of 0.02
3. Rigid bond restraints
 O7, O8, O9, O10, O11, O12, C13, C17, C18, C19, C20, C21, C22, C23, C24, C25,
 C26, C27, O7A, O8A, O9A, O10A, O11A, O12A, C13A, C14A, C15A, C16A, C17A, C18A,
 C19A, C20A, C21A, C22A, C23A, C24A
 with sigma for 1-2 distances of 0.0025 and sigma for 1-3 distances of 0.0025
 O13, O13A, N1, N1A, C1A, H1AA, H1AB, H1AC, C1B, H1BA, H1BB, H1BC, C14, H14,
 C15, H15C, H15D, H15E, C16, H16C, H16D, H16E, C28, H28
 with sigma for 1-2 distances of 0.0025 and sigma for 1-3 distances of 0.0025
4. Uiso/Uaniso restraints and constraints
Uanis(N1) = Uanis(N1A)
Uanis(C1A) = Uanis(C16)
Uanis(C14) = Uanis(C28)
Uanis(C1B) = Uanis(C15)
5. Rigid body (RIGU) restrains
 O7, O8, O9, O10, O11, O12, C13, C17, C18, C19, C20, C21, C22, C23, C24, C25,
 C26, C27, O7A, O8A, O9A, O10A, O11A, O12A, C13A, C14A, C15A, C16A, C17A, C18A,
 C19A, C20A, C21A, C22A, C23A, C24A
 with sigma for 1-2 distances of 0.001 and sigma for 1-3 distances of 0.001
 O13, O13A, N1, N1A, C1A, H1AA, H1AB, H1AC, C1B, H1BA, H1BB, H1BC, C14, H14,
 C15, H15C, H15D, H15E, C16, H16C, H16D, H16E, C28, H28
 with sigma for 1-2 distances of 0.001 and sigma for 1-3 distances of 0.001
6. Others
 Sof(O7A)=Sof(O8A)=Sof(O9A)=Sof(O10A)=Sof(O11A)=Sof(O12A)=Sof(C13A)=Sof(H13C)=
 Sof(H13D)=Sof(C14A)=Sof(H14A)=Sof(H14B)=Sof(C15A)=Sof(H15A)=Sof(H15B)=
 Sof(C16A)=Sof(H16A)=Sof(H16B)=Sof(C17A)=Sof(H17C)=Sof(H17D)=Sof(C18A)=
 Sof(H18C)=Sof(H18D)=Sof(C19A)=Sof(H19C)=Sof(H19D)=Sof(C20A)=Sof(H20C)=
 Sof(H20D)=Sof(C21A)=Sof(H21C)=Sof(H21D)=Sof(C22A)=Sof(H22C)=Sof(H22D)=
 Sof(C23A)=Sof(H23C)=Sof(H23D)=Sof(C24A)=Sof(H24C)=Sof(H24D)=1-FVAR(1)
 Sof(O7)=Sof(O8)=Sof(O9)=Sof(O10)=Sof(O11)=Sof(O12)=Sof(C13)=Sof(H13A)=
 Sof(H13B)=Sof(C17)=Sof(H17A)=Sof(H17B)=Sof(C18)=Sof(H18A)=Sof(H18B)=Sof(C19)=
 Sof(H19A)=Sof(H19B)=Sof(C20)=Sof(H20A)=Sof(H20B)=Sof(C21)=Sof(H21A)=Sof(H21B)=
 Sof(C22)=Sof(H22A)=Sof(H22B)=Sof(C23)=Sof(H23A)=Sof(H23B)=Sof(C24)=Sof(H24A)=
 Sof(H24B)=Sof(C25)=Sof(H25A)=Sof(H25B)=Sof(C26)=Sof(H26A)=Sof(H26B)=Sof(C27)=
 Sof(H27A)=Sof(H27B)=FVAR(1)
 Sof(O13A)=Sof(N1A)=Sof(C1A)=Sof(H1AA)=Sof(H1AB)=Sof(H1AC)=Sof(C1B)=Sof(H1BA)=
 Sof(H1BB)=Sof(H1BC)=Sof(C28)=Sof(H28)=1-FVAR(2)
 Sof(O13)=Sof(N1)=Sof(C14)=Sof(H14)=Sof(C15)=Sof(H15C)=Sof(H15D)=Sof(H15E)=
 Sof(C16)=Sof(H16C)=Sof(H16D)=Sof(H16E)=FVAR(2)
7.a Secondary CH2 refined with riding coordinates:
 C1(H1A,H1B), C2(H2A,H2B), C3(H3A,H3B), C4(H4A,H4B), C5(H5A,H5B), C6(H6A,H6B),
 C7(H7A,H7B), C8(H8A,H8B), C9(H9A,H9B), C10(H10A,H10B), C11(H11A,H11B),
 C12(H12A,H12B), C13(H13A,H13B), C17(H17A,H17B), C18(H18A,H18B), C19(H19A,H19B),
  C20(H20A,H20B), C21(H21A,H21B), C22(H22A,H22B), C23(H23A,H23B), C24(H24A,
 H24B), C25(H25A,H25B), C26(H26A,H26B), C27(H27A,H27B), C13A(H13C,H13D),
 C14A(H14A,H14B), C15A(H15A,H15B), C16A(H16A,H16B), C17A(H17C,H17D), C18A(H18C,
 H18D), C19A(H19C,H19D), C20A(H20C,H20D), C21A(H21C,H21D), C22A(H22C,H22D),
 C23A(H23C,H23D), C24A(H24C,H24D)
7.b Aromatic/amide H refined with riding coordinates:
 C14(H14), C28(H28)
7.c Idealised Me refined as rotating group:
 C1A(H1AA,H1AB,H1AC), C1B(H1BA,H1BB,H1BC), C15(H15C,H15D,H15E), C16(H16C,H16D,
 H16E)
;
_olex2_exptl_crystal_mounting_method tip-mounted
_olex2_submission_special_instructions 'No special instructions were received'
_oxdiff_exptl_absorpt_empirical_details
;
Empirical correction (ABSPACK) includes:
- Absorption correction using spherical harmonics
- Frame scaling
;
_oxdiff_exptl_absorpt_empirical_full_max 1.239
_oxdiff_exptl_absorpt_empirical_full_min 0.886

loop_
_space_group_symop_operation_xyz
'x, y, z'
'-x, y+1/2, -z+1/2'
'-x, -y, -z'
'x, -y-1/2, z-1/2'

loop_
_atom_site_label
_atom_site_type_symbol
_atom_site_fract_x
_atom_site_fract_y
_atom_site_fract_z
_atom_site_U_iso_or_equiv
_atom_site_adp_type
_atom_site_occupancy
_atom_site_site_symmetry_order
_atom_site_calc_flag
_atom_site_refinement_flags_posn
_atom_site_refinement_flags_adp
_atom_site_refinement_flags_occupancy
_atom_site_disorder_assembly
_atom_site_disorder_group
Cs1 Cs 0.91101(2) 0.69400(2) 0.35329(2) 0.02783(5) Uani 1 1 d . . . . .
Cs2 Cs 0.47528(2) 0.47146(3) 0.60351(2) 0.03463(6) Uani 1 1 d . . . . .
Sb1 Sb 0.78310(2) 0.86136(3) 0.46611(2) 0.02718(6) Uani 1 1 d . . . . .
Cl1 Cl 0.66037(4) 0.76230(11) 0.46248(4) 0.0404(2) Uani 1 1 d . . . . .
Cl2 Cl 0.79955(5) 0.80412(13) 0.57017(4) 0.0489(3) Uani 1 1 d . . . . .
Cl3 Cl 0.90112(4) 0.92679(11) 0.47181(3) 0.0378(2) Uani 1 1 d . . . . .
Cl4 Cl 0.77166(4) 0.90883(10) 0.35676(3) 0.0358(2) Uani 1 1 d . . . . .
Cl5 Cl 0.80942(4) 0.59577(10) 0.44936(3) 0.03335(19) Uani 1 1 d . . . . .
O1 O 1.02924(10) 0.5616(3) 0.42046(9) 0.0368(6) Uani 1 1 d . . . . .
O2 O 1.05131(10) 0.8276(3) 0.35431(9) 0.0322(5) Uani 1 1 d . . . . .
O3 O 0.94778(10) 0.9325(3) 0.27250(9) 0.0328(5) Uani 1 1 d . . . . .
O4 O 0.86028(10) 0.6989(3) 0.22465(9) 0.0306(5) Uani 1 1 d . . . . .
O5 O 0.83913(10) 0.4280(3) 0.28713(9) 0.0332(5) Uani 1 1 d . . . . .
O6 O 0.94322(10) 0.3295(3) 0.36971(9) 0.0327(5) Uani 1 1 d . . . . .
C1 C 1.08869(15) 0.6410(4) 0.42474(14) 0.0362(8) Uani 1 1 d . . . . .
H1A H 1.114544 0.595986 0.398996 0.043 Uiso 1 1 calc R U . . .
H1B H 1.111816 0.629795 0.461952 0.043 Uiso 1 1 calc R U . . .
C2 C 1.07680(16) 0.8098(4) 0.41180(13) 0.0368(9) Uani 1 1 d . . . . .
H2A H 1.046707 0.851490 0.434523 0.044 Uiso 1 1 calc R U . . .
H2B H 1.116562 0.867972 0.420085 0.044 Uiso 1 1 calc R U . . .
C3 C 1.03707(16) 0.9883(4) 0.34080(14) 0.0359(8) Uani 1 1 d . . . . .
H3A H 1.075836 1.050551 0.348259 0.043 Uiso 1 1 calc R U . . .
H3B H 1.006539 1.028129 0.363437 0.043 Uiso 1 1 calc R U . . .
C4 C 1.00965(15) 1.0004(4) 0.28082(14) 0.0358(8) Uani 1 1 d . . . . .
H4A H 1.007024 1.109473 0.269612 0.043 Uiso 1 1 calc R U . . .
H4B H 1.037136 0.946161 0.258480 0.043 Uiso 1 1 calc R U . . .
C5 C 0.91876(16) 0.9339(4) 0.21634(13) 0.0354(8) Uani 1 1 d . . . . .
H5A H 0.945078 0.875876 0.193969 0.042 Uiso 1 1 calc R U . . .
H5B H 0.915073 1.040831 0.202813 0.042 Uiso 1 1 calc R U . . .
C6 C 0.85395(16) 0.8612(4) 0.21156(13) 0.0340(8) Uani 1 1 d . . . . .
H6A H 0.829089 0.912508 0.236784 0.041 Uiso 1 1 calc R U . . .
H6B H 0.831628 0.874174 0.174129 0.041 Uiso 1 1 calc R U . . .
C7 C 0.80045(15) 0.6218(4) 0.22013(14) 0.0370(9) Uani 1 1 d . . . . .
H7A H 0.776873 0.636994 0.183272 0.044 Uiso 1 1 calc R U . . .
H7B H 0.775346 0.665176 0.246755 0.044 Uiso 1 1 calc R U . . .
C8 C 0.81164(16) 0.4496(4) 0.23109(14) 0.0380(9) Uani 1 1 d . . . . .
H8A H 0.771333 0.393405 0.223645 0.046 Uiso 1 1 calc R U . . .
H8B H 0.840188 0.408572 0.206842 0.046 Uiso 1 1 calc R U . . .
C9 C 0.85426(17) 0.2693(4) 0.30086(15) 0.0386(9) Uani 1 1 d . . . . .
H9A H 0.884882 0.230515 0.278113 0.046 Uiso 1 1 calc R U . . .
H9B H 0.815821 0.205804 0.293400 0.046 Uiso 1 1 calc R U . . .
C10 C 0.88181(16) 0.2559(4) 0.36045(14) 0.0376(9) Uani 1 1 d . . . . .
H10A H 0.853483 0.305732 0.383089 0.045 Uiso 1 1 calc R U . . .
H10B H 0.885981 0.146344 0.370907 0.045 Uiso 1 1 calc R U . . .
C11 C 0.97049(16) 0.3260(4) 0.42701(14) 0.0377(9) Uani 1 1 d . . . . .
H11A H 0.973803 0.218490 0.440014 0.045 Uiso 1 1 calc R U . . .
H11B H 0.943153 0.382735 0.448799 0.045 Uiso 1 1 calc R U . . .
C12 C 1.03557(16) 0.3994(4) 0.43395(14) 0.0364(8) Uani 1 1 d . . . . .
H12A H 1.056303 0.387097 0.471920 0.044 Uiso 1 1 calc R U . . .
H12B H 1.061826 0.348264 0.409808 0.044 Uiso 1 1 calc R U . . .
O7 O 0.6021(2) 0.3752(6) 0.69987(19) 0.0438(12) Uani 0.553(3) 1 d D U P A 1
O8 O 0.4771(2) 0.2582(5) 0.70429(18) 0.0396(12) Uani 0.553(3) 1 d D U P A 1
O9 O 0.3719(2) 0.4714(6) 0.68892(18) 0.0375(11) Uani 0.553(3) 1 d D U P A 1
O10 O 0.3803(2) 0.7358(6) 0.6207(2) 0.0452(12) Uani 0.553(3) 1 d D U P A 1
O11 O 0.5070(2) 0.8392(6) 0.6135(2) 0.0457(13) Uani 0.553(3) 1 d D U P A 1
O12 O 0.6108(2) 0.6266(6) 0.62839(19) 0.0415(12) Uani 0.553(3) 1 d D U P A 1
C13 C 0.5881(4) 0.2141(8) 0.7054(3) 0.0490(17) Uani 0.553(3) 1 d D U P A 1
H13A H 0.625408 0.160868 0.724858 0.059 Uiso 0.553(3) 1 calc R U P A 1
H13B H 0.577883 0.167176 0.668909 0.059 Uiso 0.553(3) 1 calc R U P A 1
C17 C 0.3183(3) 0.5355(9) 0.6539(3) 0.0412(15) Uani 0.553(3) 1 d D U P A 1
H17A H 0.279331 0.513694 0.669177 0.049 Uiso 0.553(3) 1 calc R U P A 1
H17B H 0.314645 0.488443 0.617434 0.049 Uiso 0.553(3) 1 calc R U P A 1
C18 C 0.3274(5) 0.7078(11) 0.6498(4) 0.048(2) Uani 0.553(3) 1 d D U P A 1
H18A H 0.288895 0.755466 0.630079 0.057 Uiso 0.553(3) 1 calc R U P A 1
H18B H 0.335800 0.753489 0.686544 0.057 Uiso 0.553(3) 1 calc R U P A 1
C19 C 0.3993(4) 0.8945(9) 0.6218(3) 0.0511(17) Uani 0.553(3) 1 d D U P A 1
H19A H 0.415463 0.925524 0.659512 0.061 Uiso 0.553(3) 1 calc R U P A 1
H19B H 0.362840 0.960153 0.608303 0.061 Uiso 0.553(3) 1 calc R U P A 1
C20 C 0.4503(4) 0.9152(12) 0.5861(4) 0.047(2) Uani 0.553(3) 1 d D U P A 1
H20A H 0.437108 0.868598 0.549987 0.057 Uiso 0.553(3) 1 calc R U P A 1
H20B H 0.458542 1.025698 0.581142 0.057 Uiso 0.553(3) 1 calc R U P A 1
C21 C 0.5566(3) 0.8384(9) 0.5798(4) 0.0499(17) Uani 0.553(3) 1 d D U P A 1
H21A H 0.561918 0.942954 0.565559 0.060 Uiso 0.553(3) 1 calc R U P A 1
H21B H 0.545069 0.768690 0.548546 0.060 Uiso 0.553(3) 1 calc R U P A 1
C22 C 0.6172(6) 0.7861(13) 0.6125(6) 0.049(3) Uani 0.553(3) 1 d D U P A 1
H22A H 0.651808 0.795610 0.590509 0.058 Uiso 0.553(3) 1 calc R U P A 1
H22B H 0.627379 0.851091 0.645181 0.058 Uiso 0.553(3) 1 calc R U P A 1
C23 C 0.6654(3) 0.5690(10) 0.6629(3) 0.0468(16) Uani 0.553(3) 1 d D U P A 1
H23A H 0.671197 0.624978 0.697857 0.056 Uiso 0.553(3) 1 calc R U P A 1
H23B H 0.703228 0.585579 0.645294 0.056 Uiso 0.553(3) 1 calc R U P A 1
C24 C 0.6573(5) 0.3993(13) 0.6729(5) 0.048(2) Uani 0.553(3) 1 d D U P A 1
H24A H 0.652020 0.343229 0.637948 0.057 Uiso 0.553(3) 1 calc R U P A 1
H24B H 0.695140 0.358860 0.695978 0.057 Uiso 0.553(3) 1 calc R U P A 1
C25 C 0.5332(4) 0.1946(14) 0.7364(5) 0.047(3) Uani 0.553(3) 1 d D U P A 1
H25A H 0.526704 0.084334 0.743422 0.056 Uiso 0.553(3) 1 calc R U P A 1
H25B H 0.541859 0.248327 0.771692 0.056 Uiso 0.553(3) 1 calc R U P A 1
C26 C 0.4225(3) 0.2457(9) 0.7316(3) 0.0402(15) Uani 0.553(3) 1 d D U P A 1
H26A H 0.429560 0.305211 0.765818 0.048 Uiso 0.553(3) 1 calc R U P A 1
H26B H 0.415990 0.136982 0.740790 0.048 Uiso 0.553(3) 1 calc R U P A 1
C27 C 0.3649(4) 0.3055(10) 0.6959(3) 0.0393(19) Uani 0.553(3) 1 d D U P A 1
H27A H 0.359952 0.253766 0.660152 0.047 Uiso 0.553(3) 1 calc R U P A 1
H27B H 0.327028 0.284300 0.712948 0.047 Uiso 0.553(3) 1 calc R U P A 1
O7A O 0.5600(3) 0.3107(7) 0.7146(2) 0.0416(15) Uani 0.447(3) 1 d D U P A 2
O8A O 0.4237(3) 0.3028(7) 0.6996(2) 0.0426(15) Uani 0.447(3) 1 d D U P A 2
O9A O 0.3574(3) 0.5820(7) 0.6688(2) 0.0408(15) Uani 0.447(3) 1 d D U P A 2
O10A O 0.4185(3) 0.8016(8) 0.6088(3) 0.0461(16) Uani 0.447(3) 1 d D U P A 2
O11A O 0.5554(3) 0.8053(7) 0.6202(2) 0.0458(15) Uani 0.447(3) 1 d D U P A 2
O12A O 0.6199(3) 0.5191(7) 0.6490(2) 0.0437(15) Uani 0.447(3) 1 d D U P A 2
C13A C 0.5230(5) 0.1736(17) 0.7230(7) 0.048(3) Uani 0.447(3) 1 d D U P A 2
H13C H 0.547330 0.106412 0.750531 0.058 Uiso 0.447(3) 1 calc R U P A 2
H13D H 0.513944 0.115281 0.688628 0.058 Uiso 0.447(3) 1 calc R U P A 2
C14A C 0.4627(4) 0.2194(10) 0.7418(4) 0.0430(19) Uani 0.447(3) 1 d D U P A 2
H14A H 0.440162 0.126599 0.751363 0.052 Uiso 0.447(3) 1 calc R U P A 2
H14B H 0.471706 0.284398 0.774589 0.052 Uiso 0.447(3) 1 calc R U P A 2
C15A C 0.3618(5) 0.3372(13) 0.7134(4) 0.041(2) Uani 0.447(3) 1 d D U P A 2
H15A H 0.366080 0.391235 0.748690 0.049 Uiso 0.447(3) 1 calc R U P A 2
H15B H 0.338456 0.240587 0.716621 0.049 Uiso 0.447(3) 1 calc R U P A 2
C16A C 0.3267(4) 0.4360(9) 0.6699(4) 0.0405(17) Uani 0.447(3) 1 d D U P A 2
H16A H 0.324967 0.384851 0.634219 0.049 Uiso 0.447(3) 1 calc R U P A 2
H16B H 0.283081 0.451130 0.677109 0.049 Uiso 0.447(3) 1 calc R U P A 2
C17A C 0.3235(6) 0.6876(13) 0.6294(5) 0.049(3) Uani 0.447(3) 1 d D U P A 2
H17C H 0.281558 0.710089 0.639176 0.058 Uiso 0.447(3) 1 calc R U P A 2
H17D H 0.317906 0.641119 0.592724 0.058 Uiso 0.447(3) 1 calc R U P A 2
C18A C 0.3610(4) 0.8322(12) 0.6298(4) 0.056(2) Uani 0.447(3) 1 d D U P A 2
H18C H 0.336451 0.911055 0.607197 0.067 Uiso 0.447(3) 1 calc R U P A 2
H18D H 0.370583 0.872055 0.667340 0.067 Uiso 0.447(3) 1 calc R U P A 2
C19A C 0.4559(5) 0.9406(16) 0.6061(5) 0.045(3) Uani 0.447(3) 1 d D U P A 2
H19C H 0.467627 0.984423 0.642849 0.054 Uiso 0.447(3) 1 calc R U P A 2
H19D H 0.431375 1.018376 0.582931 0.054 Uiso 0.447(3) 1 calc R U P A 2
C20A C 0.5146(4) 0.8983(11) 0.5822(4) 0.049(2) Uani 0.447(3) 1 d D U P A 2
H20C H 0.502695 0.840892 0.547942 0.058 Uiso 0.447(3) 1 calc R U P A 2
H20D H 0.536851 0.992789 0.573939 0.058 Uiso 0.447(3) 1 calc R U P A 2
C21A C 0.6122(7) 0.7540(17) 0.5992(7) 0.051(3) Uani 0.447(3) 1 d D U P A 2
H21C H 0.636186 0.844419 0.589742 0.061 Uiso 0.447(3) 1 calc R U P A 2
H21D H 0.600147 0.692625 0.565876 0.061 Uiso 0.447(3) 1 calc R U P A 2
C22A C 0.6528(5) 0.6585(10) 0.6410(4) 0.050(2) Uani 0.447(3) 1 d D U P A 2
H22C H 0.693138 0.634631 0.628226 0.060 Uiso 0.447(3) 1 calc R U P A 2
H22D H 0.661880 0.715703 0.675601 0.060 Uiso 0.447(3) 1 calc R U P A 2
C23A C 0.6556(6) 0.4186(15) 0.6897(6) 0.051(3) Uani 0.447(3) 1 d D U P A 2
H23C H 0.663599 0.471940 0.725137 0.061 Uiso 0.447(3) 1 calc R U P A 2
H23D H 0.696523 0.392626 0.678455 0.061 Uiso 0.447(3) 1 calc R U P A 2
C24A C 0.6187(4) 0.2748(13) 0.6949(5) 0.056(2) Uani 0.447(3) 1 d D U P A 2
H24C H 0.609605 0.223435 0.659170 0.067 Uiso 0.447(3) 1 calc R U P A 2
H24D H 0.643672 0.203444 0.720502 0.067 Uiso 0.447(3) 1 calc R U P A 2
O13 O 0.5731(4) 0.3744(11) 0.5197(3) 0.0537(19) Uani 0.587(15) 1 d D U P B 1
O13A O 0.5664(5) 0.3046(18) 0.5336(7) 0.080(4) Uani 0.413(15) 1 d D U P B 2
N1 N 0.6769(5) 0.3006(17) 0.5359(15) 0.0488(17) Uani 0.587(15) 1 d D U P B 1
N1A N 0.6757(7) 0.292(2) 0.541(2) 0.0488(17) Uani 0.413(15) 1 d D U P B 2
C1A C 0.6801(8) 0.1346(16) 0.5643(10) 0.076(3) Uani 0.413(15) 1 d D U P B 2
H1AA H 0.639477 0.105618 0.574542 0.113 Uiso 0.413(15) 1 calc R U P B 2
H1AB H 0.712285 0.132726 0.596503 0.113 Uiso 0.413(15) 1 calc R U P B 2
H1AC H 0.691378 0.061887 0.537311 0.113 Uiso 0.413(15) 1 calc R U P B 2
C1B C 0.7320(7) 0.380(2) 0.5329(13) 0.076(2) Uani 0.413(15) 1 d D U P B 2
H1BA H 0.752674 0.329778 0.505066 0.114 Uiso 0.413(15) 1 calc R U P B 2
H1BB H 0.760892 0.383750 0.567130 0.114 Uiso 0.413(15) 1 calc R U P B 2
H1BC H 0.719826 0.484369 0.521199 0.114 Uiso 0.413(15) 1 calc R U P B 2
C14 C 0.6308(5) 0.4056(13) 0.5259(6) 0.0486(14) Uani 0.587(15) 1 d D U P B 1
H14 H 0.642608 0.509987 0.523318 0.058 Uiso 0.587(15) 1 calc R U P B 1
C15 C 0.7443(4) 0.3406(17) 0.5456(8) 0.076(2) Uani 0.587(15) 1 d D U P B 1
H15C H 0.749199 0.450896 0.539694 0.114 Uiso 0.587(15) 1 calc R U P B 1
H15D H 0.766396 0.283018 0.520401 0.114 Uiso 0.587(15) 1 calc R U P B 1
H15E H 0.761854 0.314619 0.582998 0.114 Uiso 0.587(15) 1 calc R U P B 1
C16 C 0.6626(6) 0.1373(11) 0.5366(7) 0.076(3) Uani 0.587(15) 1 d D U P B 1
H16C H 0.619463 0.123182 0.543903 0.113 Uiso 0.587(15) 1 calc R U P B 1
H16D H 0.691758 0.086737 0.565052 0.113 Uiso 0.587(15) 1 calc R U P B 1
H16E H 0.666829 0.092091 0.501283 0.113 Uiso 0.587(15) 1 calc R U P B 1
C28 C 0.6182(6) 0.3609(18) 0.5288(9) 0.0486(14) Uani 0.413(15) 1 d D U P B 2
H28 H 0.617836 0.462922 0.515436 0.058 Uiso 0.413(15) 1 calc R U P B 2

loop_
_atom_site_aniso_label
_atom_site_aniso_U_11
_atom_site_aniso_U_22
_atom_site_aniso_U_33
_atom_site_aniso_U_23
_atom_site_aniso_U_13
_atom_site_aniso_U_12
Cs1 0.02741(10) 0.02910(11) 0.02750(11) 0.00090(9) 0.00577(8) -0.00037(9)
Cs2 0.03060(12) 0.03545(13) 0.03785(13) 0.00198(10) 0.00513(9) 0.00125(10)
Sb1 0.02956(12) 0.02653(12) 0.02581(11) -0.00003(10) 0.00533(9) 0.00048(10)
Cl1 0.0340(5) 0.0450(6) 0.0423(5) 0.0025(4) 0.0059(4) 0.0014(4)
Cl2 0.0497(6) 0.0694(7) 0.0275(5) 0.0015(5) 0.0054(4) 0.0002(5)
Cl3 0.0368(5) 0.0410(5) 0.0346(5) -0.0037(4) 0.0023(4) -0.0118(4)
Cl4 0.0345(5) 0.0381(5) 0.0340(5) 0.0053(4) 0.0027(4) 0.0010(4)
Cl5 0.0360(5) 0.0273(4) 0.0376(5) 0.0025(4) 0.0083(4) 0.0003(4)
O1 0.0300(13) 0.0321(14) 0.0456(15) 0.0062(12) -0.0027(11) -0.0014(11)
O2 0.0386(13) 0.0280(14) 0.0288(13) -0.0030(10) 0.0013(10) -0.0040(11)
O3 0.0339(13) 0.0344(14) 0.0295(13) 0.0047(11) 0.0032(10) -0.0074(11)
O4 0.0285(12) 0.0264(13) 0.0357(13) 0.0009(11) 0.0011(10) 0.0004(11)
O5 0.0373(13) 0.0265(13) 0.0344(13) 0.0010(11) 0.0007(10) -0.0015(11)
O6 0.0315(13) 0.0314(14) 0.0344(13) 0.0062(11) 0.0021(10) -0.0059(11)
C1 0.0291(18) 0.045(2) 0.0316(19) 0.0034(17) -0.0050(15) -0.0074(18)
C2 0.040(2) 0.038(2) 0.0298(19) -0.0052(17) -0.0029(15) -0.0120(18)
C3 0.0337(19) 0.027(2) 0.048(2) -0.0030(17) 0.0084(17) -0.0079(17)
C4 0.0347(19) 0.028(2) 0.046(2) 0.0047(17) 0.0095(17) -0.0052(16)
C5 0.046(2) 0.031(2) 0.0301(19) 0.0065(16) 0.0073(16) 0.0013(17)
C6 0.039(2) 0.034(2) 0.0280(18) 0.0030(16) 0.0005(15) 0.0071(18)
C7 0.0288(19) 0.048(2) 0.0328(19) 0.0059(18) 0.0017(15) 0.0001(18)
C8 0.0301(19) 0.045(2) 0.036(2) -0.0021(18) -0.0038(15) -0.0134(18)
C9 0.038(2) 0.027(2) 0.047(2) -0.0002(17) -0.0025(17) -0.0081(17)
C10 0.036(2) 0.0254(19) 0.051(2) 0.0072(17) 0.0059(17) -0.0044(17)
C11 0.047(2) 0.030(2) 0.035(2) 0.0065(16) 0.0054(17) -0.0005(18)
C12 0.040(2) 0.035(2) 0.0314(19) 0.0071(16) -0.0025(16) 0.0040(18)
O7 0.032(3) 0.052(3) 0.048(3) 0.006(2) 0.008(2) 0.011(2)
O8 0.042(2) 0.043(3) 0.034(3) 0.011(2) 0.0079(19) 0.002(2)
O9 0.027(2) 0.039(2) 0.044(3) -0.006(2) -0.0024(19) -0.0062(18)
O10 0.044(3) 0.040(2) 0.053(3) 0.001(2) 0.011(2) 0.011(2)
O11 0.050(2) 0.044(3) 0.043(3) 0.014(2) 0.007(2) 0.003(2)
O12 0.032(3) 0.044(3) 0.049(3) 0.001(2) 0.008(2) -0.007(2)
C13 0.045(3) 0.053(3) 0.049(4) 0.015(3) 0.004(3) 0.012(3)
C17 0.028(3) 0.055(3) 0.039(4) -0.004(3) 0.004(2) 0.004(2)
C18 0.039(4) 0.054(3) 0.050(6) 0.000(3) 0.007(4) 0.011(2)
C19 0.052(3) 0.040(3) 0.060(5) 0.005(3) 0.001(3) 0.010(3)
C20 0.056(3) 0.031(5) 0.052(6) 0.005(4) -0.001(3) 0.004(3)
C21 0.057(3) 0.034(4) 0.062(4) 0.007(3) 0.019(3) -0.007(3)
C22 0.050(3) 0.045(4) 0.054(6) 0.001(4) 0.021(4) -0.011(3)
C23 0.032(3) 0.066(4) 0.044(4) 0.000(3) 0.011(3) 0.001(3)
C24 0.032(3) 0.066(4) 0.046(6) 0.006(4) 0.008(3) 0.010(3)
C25 0.049(3) 0.043(5) 0.049(5) 0.014(4) 0.007(3) 0.012(3)
C26 0.043(3) 0.040(4) 0.039(4) 0.000(3) 0.010(2) -0.006(3)
C27 0.039(3) 0.039(3) 0.040(5) -0.007(3) 0.007(3) -0.010(2)
O7A 0.037(3) 0.037(3) 0.050(4) 0.006(3) 0.003(2) 0.007(3)
O8A 0.042(3) 0.050(4) 0.036(3) 0.010(3) 0.004(2) -0.002(3)
O9A 0.033(3) 0.046(3) 0.040(3) 0.002(2) -0.005(3) -0.003(3)
O10A 0.042(3) 0.034(3) 0.065(4) 0.004(3) 0.015(3) 0.008(3)
O11A 0.047(3) 0.050(4) 0.042(4) 0.006(3) 0.013(3) 0.000(3)
O12A 0.033(3) 0.051(3) 0.046(4) -0.002(3) 0.002(2) -0.008(3)
C13A 0.048(3) 0.043(4) 0.050(8) 0.013(5) -0.003(4) -0.001(3)
C14A 0.048(3) 0.033(5) 0.045(4) 0.010(3) -0.002(3) -0.008(3)
C15A 0.039(3) 0.041(5) 0.042(6) -0.004(4) 0.004(3) -0.012(3)
C16A 0.034(3) 0.049(3) 0.040(4) -0.003(3) 0.012(3) -0.004(3)
C17A 0.035(4) 0.063(4) 0.049(7) 0.016(5) 0.011(4) 0.014(3)
C18A 0.045(4) 0.055(4) 0.071(6) 0.019(4) 0.020(4) 0.018(3)
C19A 0.053(3) 0.039(4) 0.042(7) 0.016(5) 0.001(4) 0.001(3)
C20A 0.048(3) 0.042(5) 0.054(5) 0.007(4) 0.003(3) -0.010(3)
C21A 0.044(5) 0.050(6) 0.063(7) 0.002(5) 0.021(4) -0.009(4)
C22A 0.036(4) 0.053(4) 0.064(6) -0.003(4) 0.017(4) -0.008(3)
C23A 0.038(4) 0.065(5) 0.051(7) 0.005(5) 0.014(4) 0.011(3)
C24A 0.042(4) 0.061(4) 0.065(6) 0.015(4) 0.011(4) 0.016(3)
O13 0.049(2) 0.066(5) 0.048(4) -0.007(4) 0.012(3) -0.001(3)
O13A 0.056(2) 0.078(8) 0.115(11) -0.054(7) 0.041(4) -0.021(4)
N1 0.0497(15) 0.0402(19) 0.061(5) 0.0005(19) 0.0250(17) -0.0025(14)
N1A 0.0497(15) 0.0402(19) 0.061(5) 0.0005(19) 0.0250(17) -0.0025(14)
C1A 0.071(4) 0.0406(19) 0.120(11) 0.012(3) 0.030(4) -0.001(2)
C1B 0.0493(19) 0.072(6) 0.110(9) 0.038(4) 0.019(4) -0.005(3)
C14 0.049(2) 0.044(3) 0.054(3) -0.007(4) 0.012(3) -0.004(2)
C15 0.0493(19) 0.072(6) 0.110(9) 0.038(4) 0.019(4) -0.005(3)
C16 0.071(4) 0.0406(19) 0.120(11) 0.012(3) 0.030(4) -0.001(2)
C28 0.049(2) 0.044(3) 0.054(3) -0.007(4) 0.012(3) -0.004(2)

loop_
_atom_type_symbol
_atom_type_description
_atom_type_scat_dispersion_real
_atom_type_scat_dispersion_imag
_atom_type_scat_source
C C 0.0033 0.0016 'International Tables Vol C Tables 4.2.6.8 and 6.1.1.4'
H H 0.0000 0.0000 'International Tables Vol C Tables 4.2.6.8 and 6.1.1.4'
Cl Cl 0.1484 0.1585 'International Tables Vol C Tables 4.2.6.8 and 6.1.1.4'
Cs Cs -0.3680 2.1192 'International Tables Vol C Tables 4.2.6.8 and 6.1.1.4'
N N 0.0061 0.0033 'International Tables Vol C Tables 4.2.6.8 and 6.1.1.4'
O O 0.0106 0.0060 'International Tables Vol C Tables 4.2.6.8 and 6.1.1.4'
Sb Sb -0.5866 1.5461 'International Tables Vol C Tables 4.2.6.8 and 6.1.1.4'

loop_
_exptl_crystal_face_index_h
_exptl_crystal_face_index_k
_exptl_crystal_face_index_l
_exptl_crystal_face_perp_dist
1 0 34 0.0141
-1 0 -34 0.0684
1 12 6 0.0398
1 -12 0 0.0660
-1 12 1 0.0496
-30 -1 1 0.0117
29 0 0 0.0234

loop_
_geom_angle_atom_site_label_1
_geom_angle_atom_site_label_2
_geom_angle_atom_site_label_3
_geom_angle
_geom_angle_site_symmetry_1
_geom_angle_site_symmetry_3
_geom_angle_publ_flag
Cl2 Sb1 Cl1 87.81(3) . . ?
Cl2 Sb1 Cl4 176.51(3) . . ?
Cl3 Sb1 Cl1 174.43(3) . . ?
Cl3 Sb1 Cl2 89.97(3) . . ?
Cl3 Sb1 Cl4 87.97(3) . . ?
Cl4 Sb1 Cl1 93.99(3) . . ?
Cl5 Sb1 Cl1 86.75(3) . . ?
Cl5 Sb1 Cl2 89.28(3) . . ?
Cl5 Sb1 Cl3 88.12(3) . . ?
Cl5 Sb1 Cl4 87.83(3) . . ?
C1 O1 C12 113.4(2) . . ?
C3 O2 C2 111.2(2) . . ?
C4 O3 C5 113.2(2) . . ?
C7 O4 C6 112.5(2) . . ?
C8 O5 C9 113.4(3) . . ?
C10 O6 C11 111.7(2) . . ?
O1 C1 H1A 109.8 . . ?
O1 C1 H1B 109.8 . . ?
O1 C1 C2 109.2(3) . . ?
H1A C1 H1B 108.3 . . ?
C2 C1 H1A 109.8 . . ?
C2 C1 H1B 109.8 . . ?
O2 C2 C1 109.7(3) . . ?
O2 C2 H2A 109.7 . . ?
O2 C2 H2B 109.7 . . ?
C1 C2 H2A 109.7 . . ?
C1 C2 H2B 109.7 . . ?
H2A C2 H2B 108.2 . . ?
O2 C3 H3A 109.8 . . ?
O2 C3 H3B 109.8 . . ?
O2 C3 C4 109.2(3) . . ?
H3A C3 H3B 108.3 . . ?
C4 C3 H3A 109.8 . . ?
C4 C3 H3B 109.8 . . ?
O3 C4 C3 109.1(3) . . ?
O3 C4 H4A 109.9 . . ?
O3 C4 H4B 109.9 . . ?
C3 C4 H4A 109.9 . . ?
C3 C4 H4B 109.9 . . ?
H4A C4 H4B 108.3 . . ?
O3 C5 H5A 109.8 . . ?
O3 C5 H5B 109.8 . . ?
O3 C5 C6 109.4(3) . . ?
H5A C5 H5B 108.2 . . ?
C6 C5 H5A 109.8 . . ?
C6 C5 H5B 109.8 . . ?
O4 C6 C5 109.4(3) . . ?
O4 C6 H6A 109.8 . . ?
O4 C6 H6B 109.8 . . ?
C5 C6 H6A 109.8 . . ?
C5 C6 H6B 109.8 . . ?
H6A C6 H6B 108.2 . . ?
O4 C7 H7A 109.9 . . ?
O4 C7 H7B 109.9 . . ?
O4 C7 C8 109.0(3) . . ?
H7A C7 H7B 108.3 . . ?
C8 C7 H7A 109.9 . . ?
C8 C7 H7B 109.9 . . ?
O5 C8 C7 109.2(3) . . ?
O5 C8 H8A 109.8 . . ?
O5 C8 H8B 109.8 . . ?
C7 C8 H8A 109.8 . . ?
C7 C8 H8B 109.8 . . ?
H8A C8 H8B 108.3 . . ?
O5 C9 H9A 109.6 . . ?
O5 C9 H9B 109.6 . . ?
O5 C9 C10 110.2(3) . . ?
H9A C9 H9B 108.1 . . ?
C10 C9 H9A 109.6 . . ?
C10 C9 H9B 109.6 . . ?
O6 C10 C9 109.6(3) . . ?
O6 C10 H10A 109.8 . . ?
O6 C10 H10B 109.8 . . ?
C9 C10 H10A 109.8 . . ?
C9 C10 H10B 109.8 . . ?
H10A C10 H10B 108.2 . . ?
O6 C11 H11A 109.8 . . ?
O6 C11 H11B 109.8 . . ?
O6 C11 C12 109.4(3) . . ?
H11A C11 H11B 108.3 . . ?
C12 C11 H11A 109.8 . . ?
C12 C11 H11B 109.8 . . ?
O1 C12 C11 109.1(3) . . ?
O1 C12 H12A 109.9 . . ?
O1 C12 H12B 109.9 . . ?
C11 C12 H12A 109.9 . . ?
C11 C12 H12B 109.9 . . ?
H12A C12 H12B 108.3 . . ?
C13 O7 C24 112.2(7) . . ?
C26 O8 C25 112.3(7) . . ?
C17 O9 C27 111.3(6) . . ?
C19 O10 C18 113.0(7) . . ?
C21 O11 C20 111.5(7) . . ?
C23 O12 C22 113.1(8) . . ?
O7 C13 H13A 109.6 . . ?
O7 C13 H13B 109.6 . . ?
O7 C13 C25 110.3(8) . . ?
H13A C13 H13B 108.1 . . ?
C25 C13 H13A 109.6 . . ?
C25 C13 H13B 109.6 . . ?
O9 C17 H17A 109.9 . . ?
O9 C17 H17B 109.9 . . ?
O9 C17 C18 108.8(7) . . ?
H17A C17 H17B 108.3 . . ?
C18 C17 H17A 109.9 . . ?
C18 C17 H17B 109.9 . . ?
O10 C18 C17 108.5(7) . . ?
O10 C18 H18A 110.0 . . ?
O10 C18 H18B 110.0 . . ?
C17 C18 H18A 110.0 . . ?
C17 C18 H18B 110.0 . . ?
H18A C18 H18B 108.4 . . ?
O10 C19 H19A 109.8 . . ?
O10 C19 H19B 109.8 . . ?
O10 C19 C20 109.3(8) . . ?
H19A C19 H19B 108.3 . . ?
C20 C19 H19A 109.8 . . ?
C20 C19 H19B 109.8 . . ?
O11 C20 C19 107.4(7) . . ?
O11 C20 H20A 110.2 . . ?
O11 C20 H20B 110.2 . . ?
C19 C20 H20A 110.2 . . ?
C19 C20 H20B 110.2 . . ?
H20A C20 H20B 108.5 . . ?
O11 C21 H21A 109.6 . . ?
O11 C21 H21B 109.6 . . ?
O11 C21 C22 110.1(9) . . ?
H21A C21 H21B 108.2 . . ?
C22 C21 H21A 109.6 . . ?
C22 C21 H21B 109.6 . . ?
O12 C22 C21 109.1(9) . . ?
O12 C22 H22A 109.9 . . ?
O12 C22 H22B 109.9 . . ?
C21 C22 H22A 109.9 . . ?
C21 C22 H22B 109.9 . . ?
H22A C22 H22B 108.3 . . ?
O12 C23 H23A 109.8 . . ?
O12 C23 H23B 109.8 . . ?
O12 C23 C24 109.5(8) . . ?
H23A C23 H23B 108.2 . . ?
C24 C23 H23A 109.8 . . ?
C24 C23 H23B 109.8 . . ?
O7 C24 C23 109.7(8) . . ?
O7 C24 H24A 109.7 . . ?
O7 C24 H24B 109.7 . . ?
C23 C24 H24A 109.7 . . ?
C23 C24 H24B 109.7 . . ?
H24A C24 H24B 108.2 . . ?
O8 C25 C13 109.0(8) . . ?
O8 C25 H25A 109.9 . . ?
O8 C25 H25B 109.9 . . ?
C13 C25 H25A 109.9 . . ?
C13 C25 H25B 109.9 . . ?
H25A C25 H25B 108.3 . . ?
O8 C26 H26A 109.5 . . ?
O8 C26 H26B 109.5 . . ?
O8 C26 C27 110.7(7) . . ?
H26A C26 H26B 108.1 . . ?
C27 C26 H26A 109.5 . . ?
C27 C26 H26B 109.5 . . ?
O9 C27 C26 108.6(7) . . ?
O9 C27 H27A 110.0 . . ?
O9 C27 H27B 110.0 . . ?
C26 C27 H27A 110.0 . . ?
C26 C27 H27B 110.0 . . ?
H27A C27 H27B 108.3 . . ?
C24A O7A C13A 112.9(9) . . ?
C14A O8A C15A 112.8(8) . . ?
C16A O9A C17A 112.7(8) . . ?
C18A O10A C19A 111.9(8) . . ?
C20A O11A C21A 113.5(9) . . ?
C22A O12A C23A 112.4(9) . . ?
O7A C13A H13C 109.7 . . ?
O7A C13A H13D 109.7 . . ?
O7A C13A C14A 110.0(11) . . ?
H13C C13A H13D 108.2 . . ?
C14A C13A H13C 109.7 . . ?
C14A C13A H13D 109.7 . . ?
O8A C14A C13A 110.3(9) . . ?
O8A C14A H14A 109.6 . . ?
O8A C14A H14B 109.6 . . ?
C13A C14A H14A 109.6 . . ?
C13A C14A H14B 109.6 . . ?
H14A C14A H14B 108.1 . . ?
O8A C15A H15A 109.8 . . ?
O8A C15A H15B 109.8 . . ?
O8A C15A C16A 109.4(8) . . ?
H15A C15A H15B 108.3 . . ?
C16A C15A H15A 109.8 . . ?
C16A C15A H15B 109.8 . . ?
O9A C16A C15A 109.8(8) . . ?
O9A C16A H16A 109.7 . . ?
O9A C16A H16B 109.7 . . ?
C15A C16A H16A 109.7 . . ?
C15A C16A H16B 109.7 . . ?
H16A C16A H16B 108.2 . . ?
O9A C17A H17C 110.1 . . ?
O9A C17A H17D 110.1 . . ?
O9A C17A C18A 108.1(9) . . ?
H17C C17A H17D 108.4 . . ?
C18A C17A H17C 110.1 . . ?
C18A C17A H17D 110.1 . . ?
O10A C18A C17A 109.5(10) . . ?
O10A C18A H18C 109.8 . . ?
O10A C18A H18D 109.8 . . ?
C17A C18A H18C 109.8 . . ?
C17A C18A H18D 109.8 . . ?
H18C C18A H18D 108.2 . . ?
O10A C19A H19C 110.1 . . ?
O10A C19A H19D 110.1 . . ?
O10A C19A C20A 108.2(9) . . ?
H19C C19A H19D 108.4 . . ?
C20A C19A H19C 110.1 . . ?
C20A C19A H19D 110.1 . . ?
O11A C20A C19A 110.1(9) . . ?
O11A C20A H20C 109.6 . . ?
O11A C20A H20D 109.6 . . ?
C19A C20A H20C 109.6 . . ?
C19A C20A H20D 109.6 . . ?
H20C C20A H20D 108.2 . . ?
O11A C21A H21C 109.5 . . ?
O11A C21A H21D 109.5 . . ?
O11A C21A C22A 110.7(13) . . ?
H21C C21A H21D 108.1 . . ?
C22A C21A H21C 109.5 . . ?
C22A C21A H21D 109.5 . . ?
O12A C22A C21A 108.4(11) . . ?
O12A C22A H22C 110.0 . . ?
O12A C22A H22D 110.0 . . ?
C21A C22A H22C 110.0 . . ?
C21A C22A H22D 110.0 . . ?
H22C C22A H22D 108.4 . . ?
O12A C23A H23C 109.9 . . ?
O12A C23A H23D 109.8 . . ?
O12A C23A C24A 109.2(11) . . ?
H23C C23A H23D 108.3 . . ?
C24A C23A H23C 109.9 . . ?
C24A C23A H23D 109.8 . . ?
O7A C24A C23A 110.3(10) . . ?
O7A C24A H24C 109.6 . . ?
O7A C24A H24D 109.6 . . ?
C23A C24A H24C 109.6 . . ?
C23A C24A H24D 109.6 . . ?
H24C C24A H24D 108.1 . . ?
C14 N1 C15 123.3(11) . . ?
C14 N1 C16 121.0(10) . . ?
C16 N1 C15 115.7(10) . . ?
C1B N1A C1A 121.7(14) . . ?
C28 N1A C1A 119.3(13) . . ?
C28 N1A C1B 118.9(12) . . ?
N1A C1A H1AA 109.5 . . ?
N1A C1A H1AB 109.5 . . ?
N1A C1A H1AC 109.5 . . ?
H1AA C1A H1AB 109.5 . . ?
H1AA C1A H1AC 109.5 . . ?
H1AB C1A H1AC 109.5 . . ?
N1A C1B H1BA 109.5 . . ?
N1A C1B H1BB 109.5 . . ?
N1A C1B H1BC 109.5 . . ?
H1BA C1B H1BB 109.5 . . ?
H1BA C1B H1BC 109.5 . . ?
H1BB C1B H1BC 109.5 . . ?
O13 C14 N1 124.3(9) . . ?
O13 C14 H14 117.8 . . ?
N1 C14 H14 117.8 . . ?
N1 C15 H15C 109.5 . . ?
N1 C15 H15D 109.5 . . ?
N1 C15 H15E 109.5 . . ?
H15C C15 H15D 109.5 . . ?
H15C C15 H15E 109.5 . . ?
H15D C15 H15E 109.5 . . ?
N1 C16 H16C 109.5 . . ?
N1 C16 H16D 109.5 . . ?
N1 C16 H16E 109.5 . . ?
H16C C16 H16D 109.5 . . ?
H16C C16 H16E 109.5 . . ?
H16D C16 H16E 109.5 . . ?
O13A C28 N1A 127.2(13) . . ?
O13A C28 H28 116.4 . . ?
N1A C28 H28 116.4 . . ?

loop_
_geom_bond_atom_site_label_1
_geom_bond_atom_site_label_2
_geom_bond_distance
_geom_bond_site_symmetry_2
_geom_bond_publ_flag
Sb1 Cl1 2.7132(9) . ?
Sb1 Cl2 2.5583(9) . ?
Sb1 Cl3 2.5359(9) . ?
Sb1 Cl4 2.6739(8) . ?
Sb1 Cl5 2.3838(9) . ?
O1 C1 1.416(4) . ?
O1 C12 1.425(4) . ?
O2 C2 1.434(4) . ?
O2 C3 1.432(4) . ?
O3 C4 1.415(4) . ?
O3 C5 1.416(4) . ?
O4 C6 1.424(4) . ?
O4 C7 1.414(4) . ?
O5 C8 1.416(4) . ?
O5 C9 1.421(4) . ?
O6 C10 1.428(4) . ?
O6 C11 1.431(4) . ?
C1 H1A 0.9700 . ?
C1 H1B 0.9700 . ?
C1 C2 1.489(5) . ?
C2 H2A 0.9700 . ?
C2 H2B 0.9700 . ?
C3 H3A 0.9700 . ?
C3 H3B 0.9700 . ?
C3 C4 1.496(4) . ?
C4 H4A 0.9700 . ?
C4 H4B 0.9700 . ?
C5 H5A 0.9700 . ?
C5 H5B 0.9700 . ?
C5 C6 1.490(4) . ?
C6 H6A 0.9700 . ?
C6 H6B 0.9700 . ?
C7 H7A 0.9700 . ?
C7 H7B 0.9700 . ?
C7 C8 1.507(5) . ?
C8 H8A 0.9700 . ?
C8 H8B 0.9700 . ?
C9 H9A 0.9700 . ?
C9 H9B 0.9700 . ?
C9 C10 1.488(5) . ?
C10 H10A 0.9700 . ?
C10 H10B 0.9700 . ?
C11 H11A 0.9700 . ?
C11 H11B 0.9700 . ?
C11 C12 1.496(4) . ?
C12 H12A 0.9700 . ?
C12 H12B 0.9700 . ?
O7 C13 1.417(8) . ?
O7 C24 1.434(9) . ?
O8 C25 1.425(9) . ?
O8 C26 1.417(7) . ?
O9 C17 1.421(7) . ?
O9 C27 1.437(9) . ?
O10 C18 1.430(9) . ?
O10 C19 1.412(9) . ?
O11 C20 1.436(9) . ?
O11 C21 1.423(8) . ?
O12 C22 1.428(10) . ?
O12 C23 1.411(7) . ?
C13 H13A 0.9700 . ?
C13 H13B 0.9700 . ?
C13 C25 1.485(11) . ?
C17 H17A 0.9700 . ?
C17 H17B 0.9700 . ?
C17 C18 1.488(10) . ?
C18 H18A 0.9700 . ?
C18 H18B 0.9700 . ?
C19 H19A 0.9700 . ?
C19 H19B 0.9700 . ?
C19 C20 1.491(10) . ?
C20 H20A 0.9700 . ?
C20 H20B 0.9700 . ?
C21 H21A 0.9700 . ?
C21 H21B 0.9700 . ?
C21 C22 1.473(11) . ?
C22 H22A 0.9700 . ?
C22 H22B 0.9700 . ?
C23 H23A 0.9700 . ?
C23 H23B 0.9700 . ?
C23 C24 1.484(11) . ?
C24 H24A 0.9700 . ?
C24 H24B 0.9700 . ?
C25 H25A 0.9700 . ?
C25 H25B 0.9700 . ?
C26 H26A 0.9700 . ?
C26 H26B 0.9700 . ?
C26 C27 1.478(9) . ?
C27 H27A 0.9700 . ?
C27 H27B 0.9700 . ?
O7A C13A 1.438(12) . ?
O7A C24A 1.426(9) . ?
O8A C14A 1.410(8) . ?
O8A C15A 1.426(10) . ?
O9A C16A 1.407(9) . ?
O9A C17A 1.429(10) . ?
O10A C18A 1.410(9) . ?
O10A C19A 1.432(15) . ?
O11A C20A 1.412(9) . ?
O11A C21A 1.438(18) . ?
O12A C22A 1.407(9) . ?
O12A C23A 1.437(11) . ?
C13A H13C 0.9700 . ?
C13A H13D 0.9700 . ?
C13A C14A 1.468(12) . ?
C14A H14A 0.9700 . ?
C14A H14B 0.9700 . ?
C15A H15A 0.9700 . ?
C15A H15B 0.9700 . ?
C15A C16A 1.468(11) . ?
C16A H16A 0.9700 . ?
C16A H16B 0.9700 . ?
C17A H17C 0.9700 . ?
C17A H17D 0.9700 . ?
C17A C18A 1.465(12) . ?
C18A H18C 0.9700 . ?
C18A H18D 0.9700 . ?
C19A H19C 0.9700 . ?
C19A H19D 0.9700 . ?
C19A C20A 1.487(11) . ?
C20A H20C 0.9700 . ?
C20A H20D 0.9700 . ?
C21A H21C 0.9700 . ?
C21A H21D 0.9700 . ?
C21A C22A 1.476(12) . ?
C22A H22C 0.9700 . ?
C22A H22D 0.9700 . ?
C23A H23C 0.9700 . ?
C23A H23D 0.9700 . ?
C23A C24A 1.470(12) . ?
C24A H24C 0.9700 . ?
C24A H24D 0.9700 . ?
O13 C14 1.235(8) . ?
O13A C28 1.213(10) . ?
N1 C14 1.319(9) . ?
N1 C15 1.447(10) . ?
N1 C16 1.427(12) . ?
N1A C1A 1.462(12) . ?
N1A C1B 1.438(13) . ?
N1A C28 1.341(12) . ?
C1A H1AA 0.9600 . ?
C1A H1AB 0.9600 . ?
C1A H1AC 0.9600 . ?
C1B H1BA 0.9600 . ?
C1B H1BB 0.9600 . ?
C1B H1BC 0.9600 . ?
C14 H14 0.9300 . ?
C15 H15C 0.9600 . ?
C15 H15D 0.9600 . ?
C15 H15E 0.9600 . ?
C16 H16C 0.9600 . ?
C16 H16D 0.9600 . ?
C16 H16E 0.9600 . ?
C28 H28 0.9300 . ?

loop_
_geom_torsion_atom_site_label_1
_geom_torsion_atom_site_label_2
_geom_torsion_atom_site_label_3
_geom_torsion_atom_site_label_4
_geom_torsion
_geom_torsion_site_symmetry_1
_geom_torsion_site_symmetry_2
_geom_torsion_site_symmetry_3
_geom_torsion_site_symmetry_4
_geom_torsion_publ_flag
O1 C1 C2 O2 -68.1(3) . . . . ?
O2 C3 C4 O3 69.7(3) . . . . ?
O3 C5 C6 O4 -66.9(3) . . . . ?
O4 C7 C8 O5 66.5(3) . . . . ?
O5 C9 C10 O6 -68.0(4) . . . . ?
O6 C11 C12 O1 65.8(3) . . . . ?
C1 O1 C12 C11 -178.8(3) . . . . ?
C2 O2 C3 C4 -179.0(3) . . . . ?
C3 O2 C2 C1 177.9(3) . . . . ?
C4 O3 C5 C6 -179.7(3) . . . . ?
C5 O3 C4 C3 -178.0(3) . . . . ?
C6 O4 C7 C8 176.5(3) . . . . ?
C7 O4 C6 C5 -179.1(3) . . . . ?
C8 O5 C9 C10 -179.0(3) . . . . ?
C9 O5 C8 C7 -177.2(3) . . . . ?
C10 O6 C11 C12 178.0(3) . . . . ?
C11 O6 C10 C9 177.4(3) . . . . ?
C12 O1 C1 C2 -178.0(3) . . . . ?
O7 C13 C25 O8 65.6(11) . . . . ?
O8 C26 C27 O9 -66.9(8) . . . . ?
O9 C17 C18 O10 67.0(8) . . . . ?
O10 C19 C20 O11 -70.0(9) . . . . ?
O11 C21 C22 O12 65.2(11) . . . . ?
O12 C23 C24 O7 -60.5(10) . . . . ?
C13 O7 C24 C23 173.9(7) . . . . ?
C17 O9 C27 C26 178.8(6) . . . . ?
C18 O10 C19 C20 -174.6(7) . . . . ?
C19 O10 C18 C17 -170.8(6) . . . . ?
C20 O11 C21 C22 169.8(8) . . . . ?
C21 O11 C20 C19 173.9(7) . . . . ?
C22 O12 C23 C24 -174.5(8) . . . . ?
C23 O12 C22 C21 -176.3(8) . . . . ?
C24 O7 C13 C25 176.7(8) . . . . ?
C25 O8 C26 C27 -177.1(8) . . . . ?
C26 O8 C25 C13 -179.2(7) . . . . ?
C27 O9 C17 C18 178.2(6) . . . . ?
O7A C13A C14A O8A 65.7(13) . . . . ?
O8A C15A C16A O9A -65.0(10) . . . . ?
O9A C17A C18A O10A 67.2(11) . . . . ?
O10A C19A C20A O11A -69.3(10) . . . . ?
O11A C21A C22A O12A 66.2(13) . . . . ?
O12A C23A C24A O7A -63.0(12) . . . . ?
C13A O7A C24A C23A -177.4(10) . . . . ?
C14A O8A C15A C16A 174.8(8) . . . . ?
C15A O8A C14A C13A 174.2(9) . . . . ?
C16A O9A C17A C18A -177.4(8) . . . . ?
C17A O9A C16A C15A -176.7(8) . . . . ?
C18A O10A C19A C20A -178.6(8) . . . . ?
C19A O10A C18A C17A 177.6(8) . . . . ?
C20A O11A C21A C22A 179.7(9) . . . . ?
C21A O11A C20A C19A 177.6(10) . . . . ?
C22A O12A C23A C24A -178.9(8) . . . . ?
C23A O12A C22A C21A -179.4(11) . . . . ?
C24A O7A C13A C14A -178.4(9) . . . . ?
C1A N1A C28 O13A -3(6) . . . . ?
C1B N1A C28 O13A -179(3) . . . . ?
C15 N1 C14 O13 -177(2) . . . . ?
C16 N1 C14 O13 4(4) . . . . ?

loop_
_exptl_oxdiff_crystal_face_indexfrac_h
_exptl_oxdiff_crystal_face_indexfrac_k
_exptl_oxdiff_crystal_face_indexfrac_l
_exptl_oxdiff_crystal_face_x
_exptl_oxdiff_crystal_face_y
_exptl_oxdiff_crystal_face_z
1.0957 0.2907 33.7963 0.1623 0.6946 0.7008
-0.9875 0.1219 -33.8276 -0.1564 -0.6707 -0.7250
0.6902 11.8367 6.0046 0.1104 0.8262 -0.5524
1.3516 -12.0245 -0.3170 -0.0214 -0.7255 0.6879
-1.3906 12.0225 0.7255 0.0216 0.7336 -0.6793
-29.5263 -0.5019 1.1588 -0.9996 0.0249 -0.0097
29.3980 0.0586 0.1695 0.9977 -0.0245 0.0630
